data_4512623
loop_
_publ_author_name
'Tsang, Min Ying'
'Di Salvo, Florencia'
'Teixidor, Francesc'
'Vi\~nas, Clara'
'Planas, Jos\'e Giner'
'Choquesillo-Lazarte, Duane'
'Vanthuyne, Nicolas'

_publ_section_title
;
 Is Molecular Chirality Connected to Supramolecular Chirality? The
 Particular Case of Chiral 2-Pyridyl Alcohols
;
_journal_issue 2
_journal_name_full 'Crystal Growth &amp; Design'
_journal_page_first 935
_journal_paper_doi 10.1021/cg501748x
_journal_volume 15
_journal_year 2015
_chemical_formula_sum 'C8 H17 B10 N O'
_chemical_formula_weight 251.33
_chemical_name_systematic
; 
 ? 
;
_space_group_IT_number 5
_symmetry_cell_setting monoclinic
_symmetry_space_group_name_Hall 'C 2y'
_symmetry_space_group_name_H-M 'C 1 2 1'
_atom_sites_solution_hydrogens geom
_atom_sites_solution_primary direct
_atom_sites_solution_secondary difmap
_audit_creation_method SHELXL-97
_cell_angle_alpha 90.00
_cell_angle_beta 103.438(4)
_cell_angle_gamma 90.00
_cell_formula_units_Z 4
_cell_length_a 21.2314(12)
_cell_length_b 6.6965(6)
_cell_length_c 10.3708(9)
_cell_measurement_reflns_used 1863
_cell_measurement_temperature 120(2)
_cell_measurement_theta_max 66.03
_cell_measurement_theta_min 4.38
_cell_volume 1434.1(2)
_computing_cell_refinement 'Bruker SAINT'
_computing_data_collection 'Bruker APEX2'
_computing_data_reduction 'Bruker SAINT'
_computing_structure_refinement 'SHELXL-97 (Sheldrick, 2008)'
_computing_structure_solution 'SHELXS-97 (Sheldrick, 2008)'
_diffrn_ambient_temperature 120(2)
_diffrn_measured_fraction_theta_full 0.978
_diffrn_measured_fraction_theta_max 0.978
_diffrn_measurement_device_type 'Bruker X8 Proteum'
_diffrn_measurement_method '\f and \w scans'
_diffrn_radiation_monochromator 'graded multilayer optics'
_diffrn_radiation_source 'fine-focus rotating anode'
_diffrn_radiation_type CuK\a
_diffrn_radiation_wavelength 1.54178
_diffrn_reflns_av_R_equivalents 0.0797
_diffrn_reflns_av_sigmaI/netI 0.1036
_diffrn_reflns_limit_h_max 24
_diffrn_reflns_limit_h_min -10
_diffrn_reflns_limit_k_max 7
_diffrn_reflns_limit_k_min -7
_diffrn_reflns_limit_l_max 12
_diffrn_reflns_limit_l_min -12
_diffrn_reflns_number 5351
_diffrn_reflns_theta_full 66.02
_diffrn_reflns_theta_max 66.02
_diffrn_reflns_theta_min 4.38
_exptl_absorpt_coefficient_mu 0.452
_exptl_absorpt_correction_T_max 0.9690
_exptl_absorpt_correction_T_min 0.9561
_exptl_absorpt_correction_type multi-scan
_exptl_absorpt_process_details 'Bruker SADABS, 2008/1'
_exptl_crystal_colour colourless
_exptl_crystal_density_diffrn 1.164
_exptl_crystal_density_method 'not measured'
_exptl_crystal_description plate
_exptl_crystal_F_000 520
_exptl_crystal_size_max 0.10
_exptl_crystal_size_mid 0.08
_exptl_crystal_size_min 0.07
_refine_diff_density_max 0.251
_refine_diff_density_min -0.402
_refine_diff_density_rms 0.077
_refine_ls_abs_structure_details 'Flack H D (1983), Acta Cryst. A39, 876-881'
_refine_ls_abs_structure_Flack 0.0(4)
_refine_ls_extinction_method none
_refine_ls_goodness_of_fit_ref 1.079
_refine_ls_hydrogen_treatment constr
_refine_ls_matrix_type full
_refine_ls_number_parameters 182
_refine_ls_number_reflns 2232
_refine_ls_number_restraints 1
_refine_ls_restrained_S_all 1.079
_refine_ls_R_factor_all 0.0827
_refine_ls_R_factor_gt 0.0780
_refine_ls_shift/su_max 0.000
_refine_ls_shift/su_mean 0.000
_refine_ls_structure_factor_coef Fsqd
_refine_ls_weighting_details 'calc w=1/[\s^2^(Fo^2^)+(0.1393P)^2^+0.1977P] where P=(Fo^2^+2Fc^2^)/3'
_refine_ls_weighting_scheme calc
_refine_ls_wR_factor_gt 0.1965
_refine_ls_wR_factor_ref 0.2054
_reflns_number_gt 2030
_reflns_number_total 2232
_reflns_threshold_expression >2sigma(I)
_cod_data_source_file cg501748x_si_002.cif
_cod_data_source_block R-1a
_cod_depositor_comments
;
The following automatic conversions were performed:

'_symmetry_cell_setting' value 'Monoclinic' changed to 'monoclinic'
according to
/usr/data/users/saulius/crontab/automatic-downloads/rss-feeds/ACS/lib/dictionaries/cif_core.dic
dictionary named 'cif_core.dic' version 2.4.2 from 2011-04-26.

'_exptl_absorpt_correction_type' value 'MULTI-SCAN' changed to
'multi-scan' according to
/usr/data/users/saulius/crontab/automatic-downloads/rss-feeds/ACS/lib/dictionaries/cif_core.dic
dictionary named 'cif_core.dic' version 2.4.2 from 2011-04-26.

Automatic conversion script
Id: cif_fix_values 3008 2015-01-20 13:52:24Z robertas 

 Adding full bibliography for 4512623--4512632.cif.
;
_cod_original_sg_symbol_H-M C2
_cod_database_code 4512623

loop_
_symmetry_equiv_pos_as_xyz
'x, y, z'
'-x, y, -z'
'x+1/2, y+1/2, z'
'-x+1/2, y+1/2, -z'

loop_
_atom_site_label
_atom_site_type_symbol
_atom_site_fract_x
_atom_site_fract_y
_atom_site_fract_z
_atom_site_U_iso_or_equiv
_atom_site_adp_type
_atom_site_occupancy
_atom_site_symmetry_multiplicity
_atom_site_calc_flag
_atom_site_refinement_flags
O14 O 0.27731(12) 0.7968(3) 1.0138(2) 0.0366(6) Uani 1 1 d .
H14 H 0.2872 0.7031 1.0686 0.055 Uiso 1 1 calc R
N20 N 0.17407(12) 0.9764(4) 0.8282(3) 0.0346(7) Uani 1 1 d .
C15 C 0.19036(15) 0.7857(5) 0.8142(3) 0.0331(7) Uani 1 1 d .
C19 C 0.11429(16) 1.0342(7) 0.7657(3) 0.0444(9) Uani 1 1 d .
H19 H 0.1024 1.1694 0.7745 0.053 Uiso 1 1 calc R
C1 C 0.30990(14) 0.7708(5) 0.8030(3) 0.0293(7) Uani 1 1 d .
C13 C 0.25806(15) 0.7162(5) 0.8827(3) 0.0288(7) Uani 1 1 d .
H13 H 0.2570 0.5675 0.8905 0.035 Uiso 1 1 calc R
C16 C 0.14762(18) 0.6497(6) 0.7397(4) 0.0467(10) Uani 1 1 d .
H16 H 0.1605 0.5153 0.7320 0.056 Uiso 1 1 calc R
C18 C 0.06865(19) 0.9076(8) 0.6887(4) 0.0580(13) Uani 1 1 d .
H18 H 0.0269 0.9549 0.6456 0.070 Uiso 1 1 calc R
C17 C 0.0860(2) 0.7118(8) 0.6768(5) 0.0613(13) Uani 1 1 d .
H17 H 0.0561 0.6203 0.6260 0.074 Uiso 1 1 calc R
B10 B 0.39605(18) 0.6118(6) 0.6663(4) 0.0327(8) Uani 1 1 d .
H10 H 0.4180 0.4786 0.6281 0.039 Uiso 1 1 calc R
B12 B 0.41977(19) 0.8627(6) 0.6388(4) 0.0357(9) Uani 1 1 d .
H12 H 0.4577 0.8937 0.5823 0.043 Uiso 1 1 calc R
B4 B 0.28824(19) 0.8700(5) 0.6496(4) 0.0295(8) Uani 1 1 d .
H4 H 0.2369 0.9065 0.5993 0.035 Uiso 1 1 calc R
C2 C 0.38278(18) 0.8517(6) 0.8820(4) 0.0426(9) Uani 1 1 d .
H2 H 0.3962 0.8760 0.9918 0.051 Uiso 1 1 calc R
B5 B 0.34144(17) 0.7764(6) 0.5587(3) 0.0319(8) Uani 1 1 d .
H5 H 0.3271 0.7512 0.4490 0.038 Uiso 1 1 calc R
B3 B 0.32900(17) 1.0172(6) 0.7819(3) 0.0317(8) Uani 1 1 d .
H3 H 0.3063 1.1481 0.8209 0.038 Uiso 1 1 calc R
B9 B 0.31295(17) 0.6191(6) 0.6720(3) 0.0288(8) Uani 1 1 d .
H9 H 0.2793 0.4909 0.6381 0.035 Uiso 1 1 calc R
B6 B 0.37396(18) 0.6074(6) 0.8222(4) 0.0323(8) Uani 1 1 d .
H6 H 0.3810 0.4724 0.8877 0.039 Uiso 1 1 calc R
B11 B 0.43969(18) 0.7611(6) 0.8018(4) 0.0387(9) Uani 1 1 d .
H11 H 0.4909 0.7267 0.8539 0.046 Uiso 1 1 calc R
B7 B 0.41178(19) 1.0118(6) 0.7772(4) 0.0370(9) Uani 1 1 d .
H7 H 0.4444 1.1415 0.8132 0.044 Uiso 1 1 calc R
B8 B 0.35154(18) 1.0221(6) 0.6276(4) 0.0339(8) Uani 1 1 d .
H8 H 0.3441 1.1586 0.5633 0.041 Uiso 1 1 calc R

loop_
_atom_site_aniso_label
_atom_site_aniso_U_11
_atom_site_aniso_U_22
_atom_site_aniso_U_33
_atom_site_aniso_U_23
_atom_site_aniso_U_13
_atom_site_aniso_U_12
O14 0.0590(14) 0.0248(12) 0.0270(11) 0.0014(9) 0.0124(10) 0.0036(11)
N20 0.0343(14) 0.0337(16) 0.0380(14) -0.0058(12) 0.0124(11) 0.0011(11)
C15 0.0341(16) 0.0349(18) 0.0330(15) -0.0051(15) 0.0137(12) -0.0039(14)
C19 0.0339(17) 0.053(2) 0.0460(19) -0.0125(18) 0.0096(14) 0.0059(16)
C1 0.0327(16) 0.0208(16) 0.0365(16) 0.0023(13) 0.0124(12) 0.0011(12)
C13 0.0401(17) 0.0201(15) 0.0294(16) -0.0032(11) 0.0147(13) -0.0024(11)
C16 0.042(2) 0.043(2) 0.058(2) -0.0211(18) 0.0190(17) -0.0097(16)
C18 0.0315(19) 0.086(4) 0.055(2) -0.025(2) 0.0080(16) -0.0006(19)
C17 0.038(2) 0.080(3) 0.067(3) -0.032(3) 0.0144(18) -0.019(2)
B10 0.0357(19) 0.0268(19) 0.0366(19) -0.0002(15) 0.0108(14) 0.0005(14)
B12 0.039(2) 0.032(2) 0.0381(19) -0.0037(16) 0.0140(15) -0.0040(15)
B4 0.039(2) 0.0200(16) 0.0320(18) -0.0006(14) 0.0128(14) 0.0020(14)
C2 0.040(2) 0.037(2) 0.053(2) 0.0005(16) 0.0143(16) 0.0004(14)
B5 0.0358(18) 0.0270(19) 0.0347(17) 0.0036(15) 0.0120(14) -0.0008(15)
B3 0.0359(18) 0.0258(19) 0.0359(18) -0.0011(15) 0.0131(14) -0.0012(14)
B9 0.0327(18) 0.0228(17) 0.0333(18) -0.0002(14) 0.0125(14) -0.0009(13)
B6 0.0359(18) 0.0236(18) 0.0383(19) 0.0014(15) 0.0106(15) 0.0032(13)
B11 0.0331(19) 0.042(2) 0.0399(19) -0.0028(17) 0.0053(15) 0.0020(16)
B7 0.043(2) 0.030(2) 0.0398(19) -0.0086(16) 0.0135(15) -0.0089(15)
B8 0.043(2) 0.0231(19) 0.0392(19) 0.0020(16) 0.0160(15) -0.0006(14)

loop_
_atom_type_symbol
_atom_type_description
_atom_type_scat_dispersion_real
_atom_type_scat_dispersion_imag
_atom_type_scat_source
C C 0.0181 0.0091 'International Tables Vol C Tables 4.2.6.8 and 6.1.1.4'
H H 0.0000 0.0000 'International Tables Vol C Tables 4.2.6.8 and 6.1.1.4'
B B 0.0090 0.0039 'International Tables Vol C Tables 4.2.6.8 and 6.1.1.4'
N N 0.0311 0.0180 'International Tables Vol C Tables 4.2.6.8 and 6.1.1.4'
O O 0.0492 0.0322 'International Tables Vol C Tables 4.2.6.8 and 6.1.1.4'

loop_
_geom_angle_atom_site_label_1
_geom_angle_atom_site_label_2
_geom_angle_atom_site_label_3
_geom_angle
C13 O14 H14 109.5
C15 N20 C19 117.5(3)
N20 C15 C16 122.3(3)
N20 C15 C13 118.7(3)
C16 C15 C13 119.0(3)
N20 C19 C18 123.8(4)
N20 C19 H19 118.1
C18 C19 H19 118.1
C13 C1 C2 120.2(3)
C13 C1 B4 121.3(3)
C2 C1 B4 110.8(3)
C13 C1 B9 116.2(3)
C2 C1 B9 112.4(2)
B4 C1 B9 62.4(2)
C13 C1 B6 115.1(3)
C2 C1 B6 62.0(2)
B4 C1 B6 113.2(2)
B9 C1 B6 62.6(2)
C13 C1 B3 120.3(3)
C2 C1 B3 62.1(2)
B4 C1 B3 61.6(2)
B9 C1 B3 114.5(2)
B6 C1 B3 114.8(2)
O14 C13 C15 111.0(2)
O14 C13 C1 109.4(2)
C15 C13 C1 112.7(2)
O14 C13 H13 107.8
C15 C13 H13 107.8
C1 C13 H13 107.8
C17 C16 C15 119.3(4)
C17 C16 H16 120.3
C15 C16 H16 120.3
C17 C18 C19 117.8(4)
C17 C18 H18 121.1
C19 C18 H18 121.1
C18 C17 C16 119.2(4)
C18 C17 H17 120.4
C16 C17 H17 120.4
B9 B10 B6 59.9(2)
B9 B10 B5 60.0(2)
B6 B10 B5 107.8(2)
B9 B10 B12 107.2(3)
B6 B10 B12 107.5(3)
B5 B10 B12 59.3(2)
B9 B10 B11 107.1(3)
B6 B10 B11 59.8(2)
B5 B10 B11 106.6(3)
B12 B10 B11 59.4(2)
B9 B10 H10 122.0
B6 B10 H10 121.7
B5 B10 H10 122.2
B12 B10 H10 122.3
B11 B10 H10 122.6
B5 B12 B11 108.1(3)
B5 B12 B8 60.3(2)
B11 B12 B8 107.6(3)
B5 B12 B7 107.7(3)
B11 B12 B7 59.8(2)
B8 B12 B7 59.4(2)
B5 B12 B10 60.2(2)
B11 B12 B10 60.4(2)
B8 B12 B10 108.5(3)
B7 B12 B10 108.2(3)
B5 B12 H12 121.6
B11 B12 H12 121.8
B8 B12 H12 121.8
B7 B12 H12 122.1
B10 B12 H12 121.2
C1 B4 B8 107.7(3)
C1 B4 B3 60.3(2)
B8 B4 B3 61.1(2)
C1 B4 B5 107.4(3)
B8 B4 B5 61.6(2)
B3 B4 B5 111.2(3)
C1 B4 B9 59.5(2)
B8 B4 B9 111.1(3)
B3 B4 B9 110.9(3)
B5 B4 B9 61.2(2)
C1 B4 H4 123.2
B8 B4 H4 120.5
B3 B4 H4 119.5
B5 B4 H4 120.5
B9 B4 H4 119.9
C1 C2 B11 108.9(3)
C1 C2 B7 108.5(3)
B11 C2 B7 61.7(2)
C1 C2 B6 60.6(2)
B11 C2 B6 61.9(2)
B7 C2 B6 112.4(3)
C1 C2 B3 60.7(2)
B11 C2 B3 111.7(3)
B7 C2 B3 61.0(2)
B6 C2 B3 112.5(3)
C1 C2 H2 122.4
B11 C2 H2 120.0
B7 C2 H2 120.2
B6 C2 H2 118.6
B3 C2 H2 119.2
B4 B5 B12 106.5(3)
B4 B5 B9 59.7(2)
B12 B5 B9 107.9(2)
B4 B5 B8 59.1(2)
B12 B5 B8 60.0(2)
B9 B5 B8 107.9(2)
B4 B5 B10 106.9(2)
B12 B5 B10 60.5(2)
B9 B5 B10 59.7(2)
B8 B5 B10 108.5(3)
B4 B5 H5 123.0
B12 B5 H5 121.9
B9 B5 H5 121.7
B8 B5 H5 121.6
B10 B5 H5 121.6
C1 B3 B4 58.1(2)
C1 B3 C2 57.2(2)
B4 B3 C2 104.1(3)
C1 B3 B7 104.4(3)
B4 B3 B7 106.3(3)
C2 B3 B7 59.2(2)
C1 B3 B8 104.7(2)
B4 B3 B8 59.4(2)
C2 B3 B8 105.7(3)
B7 B3 B8 59.9(2)
C1 B3 H3 124.7
B4 B3 H3 123.3
C2 B3 H3 123.9
B7 B3 H3 122.6
B8 B3 H3 122.7
C1 B9 B4 58.1(2)
C1 B9 B10 105.3(2)
B4 B9 B10 106.8(3)
C1 B9 B6 59.01(18)
B4 B9 B6 106.9(3)
B10 B9 B6 60.2(2)
C1 B9 B5 104.7(3)
B4 B9 B5 59.1(2)
B10 B9 B5 60.3(2)
B6 B9 B5 108.2(2)
C1 B9 H9 124.4
B4 B9 H9 122.8
B10 B9 H9 122.3
B6 B9 H9 121.5
B5 B9 H9 122.3
C1 B6 C2 57.4(2)
C1 B6 B9 58.4(2)
C2 B6 B9 105.4(3)
C1 B6 B11 103.8(3)
C2 B6 B11 58.6(2)
B9 B6 B11 107.5(3)
C1 B6 B10 104.6(2)
C2 B6 B10 106.1(3)
B9 B6 B10 59.8(2)
B11 B6 B10 60.4(2)
C1 B6 H6 125.1
C2 B6 H6 123.6
B9 B6 H6 122.2
B11 B6 H6 122.6
B10 B6 H6 122.4
C2 B11 B7 59.4(2)
C2 B11 B12 106.5(3)
B7 B11 B12 60.4(2)
C2 B11 B6 59.5(2)
B7 B11 B6 108.5(3)
B12 B11 B6 108.3(3)
C2 B11 B10 106.3(3)
B7 B11 B10 108.6(3)
B12 B11 B10 60.3(2)
B6 B11 B10 59.8(2)
C2 B11 H11 123.3
B7 B11 H11 121.1
B12 B11 H11 121.8
B6 B11 H11 121.5
B10 B11 H11 121.9
C2 B7 B8 106.5(3)
C2 B7 B3 59.8(2)
B8 B7 B3 60.2(2)
C2 B7 B11 58.9(2)
B8 B7 B11 108.2(3)
B3 B7 B11 108.4(3)
C2 B7 B12 105.7(3)
B8 B7 B12 60.1(2)
B3 B7 B12 108.3(3)
B11 B7 B12 59.8(2)
C2 B7 H7 123.5
B8 B7 H7 121.8
B3 B7 H7 121.1
B11 B7 H7 121.6
B12 B7 H7 122.3
B4 B8 B7 106.5(3)
B4 B8 B3 59.5(2)
B7 B8 B3 59.94(19)
B4 B8 B12 106.3(3)
B7 B8 B12 60.5(2)
B3 B8 B12 108.4(3)
B4 B8 B5 59.3(2)
B7 B8 B5 108.0(3)
B3 B8 B5 108.1(3)
B12 B8 B5 59.6(2)
B4 B8 H8 123.2
B7 B8 H8 121.9
B3 B8 H8 121.4
B12 B8 H8 121.9
B5 B8 H8 121.8

loop_
_geom_bond_atom_site_label_1
_geom_bond_atom_site_label_2
_geom_bond_distance
O14 C13 1.430(4)
O14 H14 0.8400
N20 C15 1.340(5)
N20 C19 1.341(4)
C15 C16 1.387(5)
C15 C13 1.521(4)
C19 C18 1.391(6)
C19 H19 0.9500
C1 C13 1.566(4)
C1 C2 1.664(5)
C1 B4 1.686(5)
C1 B9 1.710(5)
C1 B6 1.721(5)
C1 B3 1.725(5)
C13 H13 1.0000
C16 C17 1.383(6)
C16 H16 0.9500
C18 C17 1.375(8)
C18 H18 0.9500
C17 H17 0.9500
B10 B9 1.780(5)
B10 B6 1.786(5)
B10 B5 1.790(5)
B10 B12 1.796(6)
B10 B11 1.797(6)
B10 H10 1.1200
B12 B5 1.774(5)
B12 B11 1.779(5)
B12 B8 1.781(5)
B12 B7 1.788(5)
B12 H12 1.1200
B4 B8 1.743(5)
B4 B3 1.747(5)
B4 B5 1.747(5)
B4 B9 1.759(5)
B4 H4 1.1200
C2 B11 1.728(5)
C2 B7 1.737(5)
C2 B6 1.744(5)
C2 B3 1.749(5)
C2 H2 1.1200
B5 B9 1.785(5)
B5 B8 1.787(5)
B5 H5 1.1200
B3 B7 1.770(5)
B3 B8 1.774(5)
B3 H3 1.1200
B9 B6 1.782(5)
B9 H9 1.1200
B6 B11 1.786(5)
B6 H6 1.1200
B11 B7 1.778(6)
B11 H11 1.1200
B7 B8 1.768(6)
B7 H7 1.1200
B8 H8 1.1200

loop_
_geom_hbond_atom_site_label_D
_geom_hbond_atom_site_label_H
_geom_hbond_atom_site_label_A
_geom_hbond_distance_DH
_geom_hbond_distance_HA
_geom_hbond_distance_DA
_geom_hbond_angle_DHA
_geom_hbond_site_symmetry_A
O14 H14 N20 0.84 1.93 2.751(4) 166.1 4_547
